data_1546829
loop_
_publ_author_name
'Emerson-King, Jack'
'Knighton, Richard C.'
'Gyton, Matthew R.'
'Chaplin, Adrian B.'

_publ_section_title
;
 Rotaxane synthesis exploiting the M( <scp>i</scp> )/M( <scp>iii</scp> )
 redox couple
;
_journal_issue 35
_journal_name_full 'Dalton Transactions'
_journal_page_first 11645
_journal_page_last 11655
_journal_paper_doi 10.1039/C7DT02648J
_journal_volume 46
_journal_year 2017
_chemical_formula_moiety 'C72 H60 P4 Rh2, 2(C32 H12 B F24), C6 H14'
_chemical_formula_sum 'C142 H98 B2 F48 P4 Rh2'
_chemical_formula_weight 3067.52
_chemical_melting_point ?
_space_group_crystal_system triclinic
_space_group_IT_number 2
_space_group_name_Hall '-P 1'
_space_group_name_H-M_alt 'P -1'
_symmetry_space_group_name_Hall '-P 1'
_symmetry_space_group_name_H-M 'P -1'
_atom_sites_solution_hydrogens geom
_atom_sites_solution_primary dual
_atom_sites_solution_secondary difmap
_audit_creation_date 2017-06-26
_audit_creation_method
;
Olex2 1.2
(compiled 2017.03.28 svn.r3405 for OlexSys, GUI svn.r5337)
;
_audit_update_record
;
2017-07-19 deposited with the CCDC.
2017-08-15 downloaded from the CCDC.
;
_cell_angle_alpha 105.7768(16)
_cell_angle_beta 101.1927(15)
_cell_angle_gamma 103.1955(17)
_cell_formula_units_Z 1
_cell_length_a 13.2601(3)
_cell_length_b 14.7604(3)
_cell_length_c 18.6577(3)
_cell_measurement_reflns_used 31941
_cell_measurement_temperature 150(2)
_cell_measurement_theta_max 33.6150
_cell_measurement_theta_min 3.5080
_cell_volume 3291.04(13)
_computing_cell_refinement 'CrysAlisPro 1.171.38.43f (Rigaku OD, 2015)'
_computing_data_collection 'CrysAlisPro 1.171.38.43f (Rigaku OD, 2015)'
_computing_data_reduction 'CrysAlisPro 1.171.38.43f (Rigaku OD, 2015)'
_computing_molecular_graphics 'Olex2 (Dolomanov et al., 2009)'
_computing_publication_material 'Olex2 (Dolomanov et al., 2009)'
_computing_structure_refinement 'ShelXL (Sheldrick, 2015)'
_computing_structure_solution 'ShelXT (Sheldrick, 2015)'
_diffrn_ambient_environment N~2~
_diffrn_ambient_temperature 150(2)
_diffrn_detector 'CCD plate'
_diffrn_detector_area_resol_mean 5.3046
_diffrn_detector_type AtlasS2
_diffrn_measured_fraction_theta_full 0.998
_diffrn_measured_fraction_theta_max 0.998
_diffrn_measurement_details
;
List of Runs (angles in degrees, time in seconds):

  # Type    Start    End  Width  t~exp~   \w     \q     \k     \f   Frames
#--------------------------------------------------------------------------
  1  \w    -98.00   1.00   1.00    6.50    --  -23.31 -37.00  30.00   99
  2  \w    -99.00   9.00   1.00    6.50    --  -23.31 -77.00 120.00  108
  3  \w      0.00  99.00   1.00    6.50    --   24.25  37.00-180.00   99
  4  \w      0.00  99.00   1.00    6.50    --   24.25  37.00  90.00   99
  5  \w     -8.00 100.00   1.00    6.50    --   24.25  77.00  60.00  108
  6  \w     -4.00  97.00   1.00    6.50    --   24.25  57.00 -30.00  101
  7  \w    -52.00  57.00   1.00    6.50    --   24.25 -77.00-150.00  109
  8  \w   -110.00 -55.00   1.00    6.50    --  -23.31 178.00 -90.00   55
  9  \w   -112.00 -87.00   1.00    6.50    --  -23.31-178.00   0.00   25
 10  \w    -48.00  52.00   1.00    6.50    --   24.25 -57.00  30.00  100
;
_diffrn_measurement_device 'four-circle diffractometer'
_diffrn_measurement_device_type 'Oxford Diffraction: SuperNova, Dual, Cu at zero, AtlasS2'
_diffrn_measurement_method '\w scans'
_diffrn_orient_matrix_type 'CrysAlisPro convention (1999,Acta A55,543-557)'
_diffrn_orient_matrix_UB_11 -0.0316579000
_diffrn_orient_matrix_UB_12 0.0326544000
_diffrn_orient_matrix_UB_13 -0.0009974000
_diffrn_orient_matrix_UB_21 0.0079194000
_diffrn_orient_matrix_UB_22 0.0124246000
_diffrn_orient_matrix_UB_23 0.0405943000
_diffrn_orient_matrix_UB_31 0.0468780000
_diffrn_orient_matrix_UB_32 0.0389278000
_diffrn_orient_matrix_UB_33 0.0061507000
_diffrn_radiation_monochromator mirror
_diffrn_radiation_probe x-ray
_diffrn_radiation_type MoK\a
_diffrn_radiation_wavelength 0.71073
_diffrn_reflns_av_R_equivalents 0.0339
_diffrn_reflns_av_unetI/netI 0.0284
_diffrn_reflns_Laue_measured_fraction_full 0.998
_diffrn_reflns_Laue_measured_fraction_max 0.998
_diffrn_reflns_limit_h_max 16
_diffrn_reflns_limit_h_min -16
_diffrn_reflns_limit_k_max 18
_diffrn_reflns_limit_k_min -18
_diffrn_reflns_limit_l_max 23
_diffrn_reflns_limit_l_min -23
_diffrn_reflns_number 67492
_diffrn_reflns_point_group_measured_fraction_full 0.998
_diffrn_reflns_point_group_measured_fraction_max 0.998
_diffrn_reflns_theta_full 27.102
_diffrn_reflns_theta_max 27.102
_diffrn_reflns_theta_min 3.221
_diffrn_source 'micro-focus sealed X-ray tube'
_diffrn_source_type 'SuperNova (Mo) X-ray Source'
_exptl_absorpt_coefficient_mu 0.419
_exptl_absorpt_correction_T_max 1.00000
_exptl_absorpt_correction_T_min 0.76482
_exptl_absorpt_correction_type multi-scan
_exptl_absorpt_process_details
;
CrysAlisPro 1.171.38.43f (Rigaku Oxford Diffraction, 2015)
Empirical absorption correction using spherical harmonics,
 implemented in SCALE3 ABSPACK scaling algorithm.
;
_exptl_crystal_colour yellow
_exptl_crystal_colour_primary yellow
_exptl_crystal_density_diffrn 1.548
_exptl_crystal_density_meas ?
_exptl_crystal_description block
_exptl_crystal_F_000 1542
_exptl_crystal_recrystallization_method 'Crystals grown from CH2Cl2-hexane at 293 K'
_exptl_crystal_size_max 0.3
_exptl_crystal_size_mid 0.2
_exptl_crystal_size_min 0.1
_refine_diff_density_max 1.347
_refine_diff_density_min -0.569
_refine_diff_density_rms 0.071
_refine_ls_extinction_method none
_refine_ls_goodness_of_fit_ref 1.029
_refine_ls_hydrogen_treatment constr
_refine_ls_matrix_type full
_refine_ls_number_parameters 1005
_refine_ls_number_reflns 14464
_refine_ls_number_restraints 525
_refine_ls_restrained_S_all 1.151
_refine_ls_R_factor_all 0.0444
_refine_ls_R_factor_gt 0.0383
_refine_ls_shift/su_max 0.001
_refine_ls_shift/su_mean 0.000
_refine_ls_structure_factor_coef Fsqd
_refine_ls_weighting_details 'w=1/[\s^2^(Fo^2^)+(0.0448P)^2^+4.3224P] where P=(Fo^2^+2Fc^2^)/3'
_refine_ls_weighting_scheme calc
_refine_ls_wR_factor_gt 0.0960
_refine_ls_wR_factor_ref 0.1004
_reflns_Friedel_coverage 0.000
_reflns_number_gt 12826
_reflns_number_total 14464
_reflns_threshold_expression 'I > 2\s(I)'
_cod_data_source_file c7dt02648j2.cif
_cod_data_source_block 0308abc17s
_cod_depositor_comments
;
The following automatic conversions were performed:

'_chemical_melting_point' value 'not measured' was changed to '?' -
the value is undefined or not given.

'_exptl_crystal_density_meas' value 'not measured' was changed to '?'
- the value is perceived as not measured.

Automatic conversion script
Id: cif_fix_values 4973 2017-02-22 13:04:09Z antanas 
;
_cod_original_cell_volume 3291.04(11)
_cod_database_code 1546829
_shelx_shelxl_version_number 2014/7
_shelx_space_group_comment
;
The symmetry employed for this shelxl refinement is uniquely defined
by the following loop, which should always be used as a source of
symmetry information in preference to the above space-group names.
They are only intended as comments.
;
_olex2_refinement_description
;
1. Fixed Uiso
 At 1.2 times of:
  All C(H) groups, All C(H,H) groups
 At 1.5 times of:
  All C(H,H,H) groups
2. Restrained distances
 C207-F1 \\sim C207-F2 \\sim C207-F3 \\sim C207-F1A \\sim C207-F2A \\sim
C207-F3A
 with sigma of 0.01
 F1-F2 \\sim F2-F3 \\sim F3-F1 \\sim F1A-F2A \\sim F2A-F3A \\sim F3A-F1A
 with sigma of 0.01
 C203-F1 \\sim C203-F2 \\sim C203-F3 \\sim C203-F1A \\sim C203-F2A \\sim
C203-F3A
 with sigma of 0.01
 C208-F4 \\sim C208-F5 \\sim C208-F6 \\sim C208-F4A \\sim C208-F5A \\sim
C208-F6A
 with sigma of 0.01
 F4-F5 \\sim F5-F6 \\sim F6-F4 \\sim F4A-F5A \\sim F5A-F6A \\sim F6A-F4A
 with sigma of 0.01
 C205-F4 \\sim C205-F5 \\sim C205-F6 \\sim C205-F4A \\sim C205-F5A \\sim
C205-F6A
 with sigma of 0.01
 C232-F22 \\sim C232-F23 \\sim C232-F24 \\sim C232-F22A \\sim C232-F23A \\sim
C232-F24A
 with sigma of 0.01
 F22-F23 \\sim F23-F24 \\sim F24-F22 \\sim F22A-F23A \\sim F23A-F24A \\sim
F24A-F22A
 with sigma of 0.01
 C229-F22 \\sim C229-F23 \\sim C229-F24 \\sim C229-F22A \\sim C229-F23A \\sim
C229-F24A
 with sigma of 0.01
3. Uiso/Uaniso restraints and constraints
C92 \\sim C91 \\sim C90 \\sim F18 \\sim F16 \\sim F10 \\sim F11 \\sim F12 \\sim
F19 \\sim F21 \\sim F17 \\sim F20 \\sim F15 \\sim F1 \\sim F14 \\sim F13 \\sim
F2 \\sim F8 \\sim F6 \\sim F5 \\sim F4 \\sim F24 \\sim F23 \\sim F3 \\sim F7
\\sim F22 \\sim F9 \\sim F1A \\sim F2A \\sim F3A \\sim F5A \\sim F6A \\sim F4A
\\sim F7A \\sim F9A \\sim F8A \\sim F23A \\sim F24A \\sim F22A: within 2A with
sigma of 0.005 and sigma for terminal atoms of 0.01
Uanis(C92) \\sim Ueq, Uanis(C91) \\sim Ueq, Uanis(C90) \\sim Ueq, Uanis(F18)
\\sim Ueq, Uanis(F16) \\sim Ueq, Uanis(F10) \\sim Ueq, Uanis(F11) \\sim Ueq,
Uanis(F12) \\sim Ueq, Uanis(F19) \\sim Ueq, Uanis(F21) \\sim Ueq, Uanis(F17)
\\sim Ueq, Uanis(F20) \\sim Ueq, Uanis(F15) \\sim Ueq, Uanis(F1) \\sim Ueq,
Uanis(F14) \\sim Ueq, Uanis(F13) \\sim Ueq, Uanis(F2) \\sim Ueq, Uanis(F8)
\\sim Ueq, Uanis(F6) \\sim Ueq, Uanis(F5) \\sim Ueq, Uanis(F4) \\sim Ueq,
Uanis(F24) \\sim Ueq, Uanis(F23) \\sim Ueq, Uanis(F3) \\sim Ueq, Uanis(F7)
\\sim Ueq, Uanis(F22) \\sim Ueq, Uanis(F9) \\sim Ueq, Uanis(F1A) \\sim Ueq,
Uanis(F2A) \\sim Ueq, Uanis(F3A) \\sim Ueq, Uanis(F5A) \\sim Ueq, Uanis(F6A)
\\sim Ueq, Uanis(F4A) \\sim Ueq, Uanis(F7A) \\sim Ueq, Uanis(F9A) \\sim Ueq,
Uanis(F8A) \\sim Ueq, Uanis(F23A) \\sim Ueq, Uanis(F24A) \\sim Ueq, Uanis(F22A)
\\sim Ueq: with sigma of 0.005 and sigma for terminal atoms of 0.01
4. Others
 Sof(F1A)=Sof(F2A)=Sof(F3A)=1-FVAR(1)
 Sof(F1)=Sof(F2)=Sof(F3)=FVAR(1)
 Sof(F5A)=Sof(F6A)=Sof(F4A)=1-FVAR(2)
 Sof(F6)=Sof(F5)=Sof(F4)=FVAR(2)
 Sof(F7A)=Sof(F9A)=Sof(F8A)=1-FVAR(3)
 Sof(F8)=Sof(F7)=Sof(F9)=FVAR(3)
 Sof(F23A)=Sof(F24A)=Sof(F22A)=1-FVAR(4)
 Sof(F24)=Sof(F23)=Sof(F22)=FVAR(4)
5.a Secondary CH2 refined with riding coordinates:
 C91(H91A,H91B), C90(H90A,H90B)
5.b Aromatic/amide H refined with riding coordinates:
 C36(H36), C33(H33), C35(H35), C37(H37), C210(H210), C222(H222), C67(H67),
 C206(H206), C54(H54), C218(H218), C59(H59), C53(H53), C63(H63), C40(H40),
 C39(H39), C214(H214), C43(H43), C57(H57), C69(H69), C65(H65), C68(H68),
 C45(H45), C55(H55), C228(H228), C212(H212), C56(H56), C220(H220), C34(H34),
 C48(H48), C49(H49), C226(H226), C60(H60), C47(H47), C46(H46), C202(H202),
 C230(H230), C62(H62), C42(H42), C61(H61), C41(H41), C204(H204), C66(H66)
5.c Idealised Me refined as rotating group:
 C92(H92A,H92B,H92C)
;
_olex2_submission_special_instructions 'No special instructions were received'
_oxdiff_exptl_absorpt_empirical_details
;
Empirical correction (ABSPACK) includes:
- Absorption correction using spherical harmonics
- Frame scaling
;
_oxdiff_exptl_absorpt_empirical_full_max 1.491
_oxdiff_exptl_absorpt_empirical_full_min 0.647

loop_
_space_group_symop_operation_xyz
'x, y, z'
'-x, -y, -z'

loop_
_atom_site_label
_atom_site_type_symbol
_atom_site_fract_x
_atom_site_fract_y
_atom_site_fract_z
_atom_site_U_iso_or_equiv
_atom_site_adp_type
_atom_site_occupancy
_atom_site_site_symmetry_order
_atom_site_calc_flag
_atom_site_refinement_flags_posn
_atom_site_refinement_flags_adp
_atom_site_refinement_flags_occupancy
_atom_site_disorder_assembly
_atom_site_disorder_group
Rh1 Rh 0.52089(2) 0.40092(2) 1.07084(2) 0.01652(5) Uani 1 1 d . . . . .
P31 P 0.64081(4) 0.43242(4) 1.00309(3) 0.01704(11) Uani 1 1 d . . . . .
P51 P 0.52241(4) 0.24326(4) 1.04817(3) 0.01512(11) Uani 1 1 d . . . . .
C32 C 0.58977(19) 0.49184(16) 0.93493(12) 0.0203(4) Uani 1 1 d . . . . .
F18 F -0.13102(13) -0.11939(12) 0.11082(9) 0.0441(4) Uani 1 1 d . U . . .
F16 F -0.08113(15) -0.10053(12) 0.23138(10) 0.0470(4) Uani 1 1 d . U . . .
F10 F 0.60640(13) 0.43977(15) 0.46268(9) 0.0473(4) Uani 1 1 d . U . . .
F11 F 0.57391(12) 0.36723(13) 0.34173(9) 0.0406(4) Uani 1 1 d . U . . .
F12 F 0.62538(13) 0.52475(14) 0.38674(13) 0.0556(5) Uani 1 1 d . U . . .
C36 C 0.4510(2) 0.46894(19) 0.81590(13) 0.0318(6) Uani 1 1 d . . . . .
H36 H 0.3864 0.4295 0.7769 0.038 Uiso 1 1 calc R . . . .
F19 F 0.17288(14) 0.55328(12) 0.60721(10) 0.0465(4) Uani 1 1 d . U . . .
C33 C 0.6515(2) 0.57811(17) 0.92771(14) 0.0254(5) Uani 1 1 d . . . . .
H33 H 0.7202 0.6139 0.9631 0.031 Uiso 1 1 calc R . . . .
F21 F 0.13649(19) 0.44945(15) 0.66407(10) 0.0635(6) Uani 1 1 d . U . . .
F17 F 0.02282(14) -0.13145(12) 0.15894(12) 0.0524(5) Uani 1 1 d . U . . .
F20 F 0.01955(15) 0.52008(16) 0.62910(11) 0.0643(6) Uani 1 1 d . U . . .
C35 C 0.5135(2) 0.5550(2) 0.80985(14) 0.0356(6) Uani 1 1 d . . . . .
H35 H 0.4905 0.5755 0.7670 0.043 Uiso 1 1 calc R . . . .
C37 C 0.48623(19) 0.44167(16) 0.88176(13) 0.0238(5) Uani 1 1 d . . . . .
H37 H 0.4397 0.3889 0.8904 0.029 Uiso 1 1 calc R . . . .
F15 F -0.00015(17) 0.14230(14) 0.01349(9) 0.0538(5) Uani 1 1 d . U . . .
F1 F 0.3764(4) -0.0018(4) 0.30957(16) 0.0610(12) Uani 0.683(9) 1 d D U P A 1
F14 F 0.0090(2) 0.27939(16) 0.09266(11) 0.0655(6) Uani 1 1 d . U . . .
C209 C 0.26425(18) 0.35656(16) 0.37578(12) 0.0200(4) Uani 1 1 d . . . . .
C210 C 0.23383(19) 0.43462(17) 0.35819(13) 0.0239(5) Uani 1 1 d . . . . .
H210 H 0.1606 0.4335 0.3506 0.029 Uiso 1 1 calc R . . . .
C222 C 0.05868(17) 0.08807(17) 0.26636(12) 0.0209(4) Uani 1 1 d . . . . .
H222 H 0.0582 0.0606 0.3069 0.025 Uiso 1 1 calc R . . . .
C217 C 0.11396(17) 0.18836(16) 0.28508(12) 0.0193(4) Uani 1 1 d . . . . .
C67 C 0.8245(2) 0.2026(2) 1.18850(14) 0.0318(6) Uani 1 1 d . . . . .
H67 H 0.8858 0.1945 1.2190 0.038 Uiso 1 1 calc R . . . .
F13 F 0.15182(16) 0.24532(18) 0.07757(12) 0.0670(6) Uani 1 1 d . U . . .
C206 C 0.25574(19) 0.21950(17) 0.50265(13) 0.0244(5) Uani 1 1 d . . . . .
H206 H 0.2237 0.2639 0.5302 0.029 Uiso 1 1 calc R . . . .
C216 C 0.5628(2) 0.44464(19) 0.39398(13) 0.0297(5) Uani 1 1 d . . . . .
C54 C 0.3823(2) 0.15294(18) 1.20307(13) 0.0264(5) Uani 1 1 d . . . . .
H54 H 0.3993 0.1707 1.2579 0.032 Uiso 1 1 calc R . . . .
F2 F 0.3851(6) -0.0637(3) 0.4001(3) 0.0815(14) Uani 0.683(9) 1 d D U P A 1
C218 C 0.11112(18) 0.22312(17) 0.22250(12) 0.0211(4) Uani 1 1 d . . . . .
H218 H 0.1483 0.2902 0.2319 0.025 Uiso 1 1 calc R . . . .
C59 C 0.39411(18) 0.18187(17) 0.89949(12) 0.0217(4) Uani 1 1 d . . . . .
H59 H 0.3599 0.2281 0.9217 0.026 Uiso 1 1 calc R . . . .
C211 C 0.3070(2) 0.51340(18) 0.35144(14) 0.0280(5) Uani 1 1 d . . . . .
C53 C 0.45245(19) 0.19825(16) 1.16903(13) 0.0232(5) Uani 1 1 d . . . . .
H53 H 0.5189 0.2454 1.2005 0.028 Uiso 1 1 calc R . . . .
C52 C 0.42682(17) 0.17557(15) 1.08820(12) 0.0174(4) Uani 1 1 d . . . . .
C63 C 0.53206(18) 0.10150(16) 0.91286(13) 0.0213(4) Uani 1 1 d . . . . .
H63 H 0.5921 0.0920 0.9438 0.026 Uiso 1 1 calc R . . . .
C213 C 0.44740(19) 0.44364(17) 0.38171(12) 0.0247(5) Uani 1 1 d . . . . .
C40 C 0.9009(3) 0.6241(2) 1.18055(18) 0.0489(8) Uani 1 1 d . . . . .
H40 H 0.9165 0.6544 1.2349 0.059 Uiso 1 1 calc R . . . .
C39 C 0.7986(2) 0.56236(19) 1.13815(15) 0.0343(6) Uani 1 1 d . . . . .
H39 H 0.7444 0.5503 1.1640 0.041 Uiso 1 1 calc R . . . .
C214 C 0.37363(18) 0.36427(17) 0.38757(12) 0.0223(4) Uani 1 1 d . . . . .
H214 H 0.3984 0.3134 0.4000 0.027 Uiso 1 1 calc R . . . .
C43 C 0.8552(2) 0.53614(18) 1.02175(16) 0.0296(5) Uani 1 1 d . . . . .
H43 H 0.8401 0.5059 0.9674 0.035 Uiso 1 1 calc R . . . .
C221 C 0.00455(17) 0.02752(17) 0.19063(13) 0.0218(4) Uani 1 1 d . . . . .
F8 F 0.1797(3) 0.6014(3) 0.3420(3) 0.0681(11) Uani 0.706(5) 1 d . U P B 1
C64 C 0.64536(17) 0.22620(15) 1.09817(12) 0.0176(4) Uani 1 1 d . . . . .
C57 C 0.33066(18) 0.10431(17) 1.04329(13) 0.0229(5) Uani 1 1 d . . . . .
H57 H 0.3119 0.0881 0.9886 0.027 Uiso 1 1 calc R . . . .
C44 C 0.67987(17) 0.33689(15) 0.93804(12) 0.0187(4) Uani 1 1 d . . . . .
C69 C 0.65222(18) 0.13196(17) 1.09424(13) 0.0225(4) Uani 1 1 d . . . . .
H69 H 0.5953 0.0754 1.0608 0.027 Uiso 1 1 calc R . . . .
C65 C 0.72819(18) 0.30827(17) 1.14903(13) 0.0233(5) Uani 1 1 d . . . . .
H65 H 0.7234 0.3726 1.1532 0.028 Uiso 1 1 calc R . . . .
C38 C 0.77428(18) 0.51802(16) 1.05873(13) 0.0224(4) Uani 1 1 d . . . . .
C227 C 0.0497(2) 0.39732(18) 0.53111(13) 0.0264(5) Uani 1 1 d . . . . .
C219 C 0.05549(18) 0.16283(17) 0.14632(12) 0.0224(5) Uani 1 1 d . . . . .
C68 C 0.7419(2) 0.12088(19) 1.13906(14) 0.0289(5) Uani 1 1 d . . . . .
H68 H 0.7467 0.0567 1.1358 0.035 Uiso 1 1 calc R . . . .
C229 C -0.09377(19) 0.26381(19) 0.43916(14) 0.0295(5) Uani 1 1 d D . . . .
C201 C 0.23782(18) 0.19965(16) 0.42242(12) 0.0204(4) Uani 1 1 d . . . . .
C45 C 0.76011(18) 0.30120(16) 0.97058(13) 0.0219(4) Uani 1 1 d . . . . .
H45 H 0.7914 0.3253 1.0250 0.026 Uiso 1 1 calc R . . . .
C55 C 0.2867(2) 0.08136(19) 1.15762(15) 0.0282(5) Uani 1 1 d . . . . .
H55 H 0.2387 0.0494 1.1811 0.034 Uiso 1 1 calc R . . . .
C228 C -0.0581(2) 0.34308(19) 0.50750(14) 0.0301(5) Uani 1 1 d . . . . .
H228 H -0.1060 0.3597 0.5372 0.036 Uiso 1 1 calc R . . . .
C212 C 0.4153(2) 0.51908(18) 0.36352(13) 0.0281(5) Uani 1 1 d . . . . .
H212 H 0.4657 0.5733 0.3594 0.034 Uiso 1 1 calc R . . . .
C56 C 0.26180(19) 0.05670(18) 1.07772(15) 0.0288(5) Uani 1 1 d . . . . .
H56 H 0.1971 0.0069 1.0464 0.035 Uiso 1 1 calc R . . . .
C220 C 0.00218(18) 0.06458(17) 0.12965(13) 0.0237(5) Uani 1 1 d . . . . .
H220 H -0.0351 0.0235 0.0780 0.028 Uiso 1 1 calc R . . . .
C34 C 0.6097(2) 0.61119(19) 0.86662(15) 0.0302(5) Uani 1 1 d . . . . .
H34 H 0.6480 0.6727 0.8644 0.036 Uiso 1 1 calc R . . . .
C58 C 0.48220(17) 0.16896(15) 0.94610(12) 0.0176(4) Uani 1 1 d . . . . .
C224 C -0.0463(2) -0.08022(18) 0.17371(14) 0.0294(5) Uani 1 1 d . . . . .
F6 F 0.2850(3) 0.2636(2) 0.65903(12) 0.0690(10) Uani 0.797(4) 1 d D U P C 1
C48 C 0.6706(2) 0.23026(17) 0.81132(14) 0.0263(5) Uani 1 1 d . . . . .
H48 H 0.6401 0.2062 0.7568 0.032 Uiso 1 1 calc R . . . .
C49 C 0.63562(19) 0.30046(16) 0.85793(13) 0.0224(4) Uani 1 1 d . . . . .
H49 H 0.5810 0.3239 0.8350 0.027 Uiso 1 1 calc R . . . .
C226 C 0.11894(18) 0.37318(17) 0.48740(13) 0.0233(5) Uani 1 1 d . . . . .
H226 H 0.1917 0.4135 0.5042 0.028 Uiso 1 1 calc R . . . .
F5 F 0.4355(2) 0.2382(4) 0.66874(14) 0.0916(13) Uani 0.797(4) 1 d D U P C 1
F4 F 0.2933(3) 0.1208(2) 0.64577(14) 0.0770(11) Uani 0.797(4) 1 d D U P C 1
C223 C 0.0541(2) 0.20754(19) 0.08336(13) 0.0289(5) Uani 1 1 d . . . . .
F24 F -0.2243(2) 0.10908(17) 0.3981(2) 0.0805(10) Uani 0.868(5) 1 d D U P D 1
C60 C 0.3561(2) 0.12778(18) 0.82103(13) 0.0271(5) Uani 1 1 d . . . . .
H60 H 0.2960 0.1367 0.7898 0.033 Uiso 1 1 calc R . . . .
C232 C -0.2110(2) 0.2037(2) 0.41038(15) 0.0417(7) Uani 1 1 d D . . . .
C47 C 0.7497(2) 0.19546(17) 0.84413(15) 0.0273(5) Uani 1 1 d . . . . .
H47 H 0.7736 0.1475 0.8123 0.033 Uiso 1 1 calc R . . . .
F23 F -0.25882(18) 0.2086(3) 0.34304(16) 0.0748(10) Uani 0.868(5) 1 d D U P D 1
C46 C 0.79424(19) 0.23072(17) 0.92376(14) 0.0258(5) Uani 1 1 d . . . . .
H46 H 0.8484 0.2065 0.9463 0.031 Uiso 1 1 calc R . . . .
C207 C 0.4035(3) 0.0214(2) 0.38437(16) 0.0508(8) Uani 1 1 d D . . . .
C202 C 0.28642(19) 0.13246(17) 0.38610(13) 0.0244(5) Uani 1 1 d . . . . .
H202 H 0.2758 0.1156 0.3317 0.029 Uiso 1 1 calc R . . . .
C230 C -0.02332(19) 0.23811(17) 0.39687(13) 0.0242(5) Uani 1 1 d . . . . .
H230 H -0.0502 0.1822 0.3511 0.029 Uiso 1 1 calc R . . . .
C62 C 0.4937(2) 0.04798(17) 0.83412(14) 0.0274(5) Uani 1 1 d . . . . .
H62 H 0.5280 0.0022 0.8115 0.033 Uiso 1 1 calc R . . . .
C42 C 0.9572(2) 0.59801(19) 1.06418(18) 0.0378(6) Uani 1 1 d . . . . .
H42 H 1.0117 0.6107 1.0387 0.045 Uiso 1 1 calc R . . . .
B200 B 0.1744(2) 0.25891(18) 0.37558(13) 0.0197(5) Uani 1 1 d . . . . .
C203 C 0.3497(2) 0.08922(19) 0.42640(14) 0.0320(6) Uani 1 1 d D . . . .
C208 C 0.3358(2) 0.1997(2) 0.62828(15) 0.0421(7) Uani 1 1 d D . . . .
F3 F 0.5106(3) 0.0564(4) 0.4085(4) 0.1011(19) Uani 0.683(9) 1 d D U P A 1
C215 C 0.2700(3) 0.5924(2) 0.3283(2) 0.0477(8) Uani 1 1 d . . . . .
C231 C 0.0939(2) 0.4794(2) 0.60726(15) 0.0343(6) Uani 1 1 d . . . . .
F7 F 0.3415(4) 0.6802(3) 0.3585(4) 0.1062(17) Uani 0.706(5) 1 d . U P B 1
C61 C 0.4063(2) 0.06065(18) 0.78855(13) 0.0310(5) Uani 1 1 d . . . . .
H61 H 0.3805 0.0234 0.7349 0.037 Uiso 1 1 calc R . . . .
C41 C 0.9800(2) 0.6412(2) 1.14331(19) 0.0466(8) Uani 1 1 d . . . . .
H41 H 1.0504 0.6829 1.1723 0.056 Uiso 1 1 calc R . . . .
C225 C 0.08596(18) 0.29163(16) 0.41932(12) 0.0203(4) Uani 1 1 d . . . . .
F22 F -0.26807(19) 0.2324(3) 0.45690(18) 0.0947(14) Uani 0.868(5) 1 d D U P D 1
F9 F 0.2505(5) 0.5718(4) 0.2501(3) 0.0968(14) Uani 0.706(5) 1 d . U P B 1
C205 C 0.3186(2) 0.17643(18) 0.54275(13) 0.0305(5) Uani 1 1 d D . . . .
C204 C 0.3667(2) 0.1106(2) 0.50536(15) 0.0365(6) Uani 1 1 d . . . . .
H204 H 0.4099 0.0813 0.5331 0.044 Uiso 1 1 calc R . . . .
C66 C 0.81824(19) 0.2964(2) 1.19393(14) 0.0309(5) Uani 1 1 d . . . . .
H66 H 0.8751 0.3526 1.2281 0.037 Uiso 1 1 calc R . . . .
C92 C 1.1016(6) 0.8514(5) 1.3777(4) 0.149(3) Uani 1 1 d . U . . .
H92A H 1.1074 0.8845 1.3391 0.224 Uiso 1 1 calc GR . . . .
H92B H 1.0835 0.7800 1.3526 0.224 Uiso 1 1 calc GR . . . .
H92C H 1.1704 0.8749 1.4177 0.224 Uiso 1 1 calc GR . . . .
C91 C 1.0019(7) 0.8775(6) 1.4198(5) 0.152(2) Uani 1 1 d . U . . .
H91A H 0.9372 0.8683 1.3785 0.183 Uiso 1 1 calc R . . . .
H91B H 0.9820 0.8300 1.4470 0.183 Uiso 1 1 calc R . . . .
C90 C 1.0328(7) 0.9753(7) 1.4735(5) 0.161(3) Uani 1 1 d . U . . .
H90A H 1.0505 1.0192 1.4430 0.193 Uiso 1 1 calc R . . . .
H90B H 1.1020 0.9827 1.5095 0.193 Uiso 1 1 calc R . . . .
F1A F 0.4368(9) -0.0337(7) 0.4193(5) 0.074(2) Uani 0.317(9) 1 d D U P A 2
F2A F 0.4849(8) 0.0704(6) 0.3644(8) 0.094(3) Uani 0.317(9) 1 d D U P A 2
F3A F 0.3336(8) -0.0389(8) 0.3165(5) 0.098(3) Uani 0.317(9) 1 d D U P A 2
F5A F 0.2527(7) 0.1657(10) 0.6491(5) 0.080(3) Uani 0.203(4) 1 d D U P C 2
F6A F 0.4122(9) 0.1627(9) 0.6572(4) 0.064(3) Uani 0.203(4) 1 d D U P C 2
F4A F 0.3758(11) 0.2951(4) 0.6648(4) 0.070(3) Uani 0.203(4) 1 d D U P C 2
F7A F 0.1696(10) 0.5639(9) 0.2900(9) 0.099(3) Uani 0.294(5) 1 d . U P B 2
F9A F 0.2768(12) 0.6651(8) 0.3930(7) 0.101(3) Uani 0.294(5) 1 d . U P B 2
F8A F 0.3226(9) 0.6322(8) 0.2929(7) 0.067(2) Uani 0.294(5) 1 d . U P B 2
F23A F -0.2445(9) 0.1726(13) 0.4639(7) 0.063(3) Uani 0.132(5) 1 d D U P D 2
F24A F -0.2750(7) 0.2522(9) 0.3891(12) 0.077(4) Uani 0.132(5) 1 d D U P D 2
F22A F -0.2304(9) 0.1239(9) 0.3512(8) 0.069(4) Uani 0.132(5) 1 d D U P D 2

loop_
_atom_site_aniso_label
_atom_site_aniso_U_11
_atom_site_aniso_U_22
_atom_site_aniso_U_33
_atom_site_aniso_U_23
_atom_site_aniso_U_13
_atom_site_aniso_U_12
Rh1 0.02071(9) 0.01598(8) 0.01614(8) 0.00616(6) 0.00798(6) 0.00812(6)
P31 0.0194(3) 0.0151(2) 0.0185(2) 0.0060(2) 0.0075(2) 0.0062(2)
P51 0.0157(2) 0.0151(2) 0.0149(2) 0.00535(19) 0.00418(19) 0.00463(19)
C32 0.0283(12) 0.0198(10) 0.0213(10) 0.0087(8) 0.0135(9) 0.0151(9)
F18 0.0356(9) 0.0364(8) 0.0383(9) 0.0028(7) -0.0052(7) -0.0068(7)
F16 0.0566(11) 0.0364(9) 0.0384(9) 0.0130(7) 0.0132(8) -0.0050(8)
F10 0.0318(8) 0.0818(13) 0.0219(7) 0.0106(8) 0.0016(6) 0.0175(8)
F11 0.0268(8) 0.0555(10) 0.0298(8) -0.0018(7) 0.0062(6) 0.0145(7)
F12 0.0261(8) 0.0530(11) 0.0843(14) 0.0295(10) 0.0132(9) -0.0013(8)
C36 0.0475(16) 0.0319(13) 0.0188(11) 0.0023(10) 0.0078(10) 0.0252(12)
F19 0.0428(9) 0.0349(8) 0.0431(9) -0.0071(7) 0.0100(8) 0.0020(7)
C33 0.0280(12) 0.0259(11) 0.0344(12) 0.0148(10) 0.0194(10) 0.0155(9)
F21 0.0970(16) 0.0551(11) 0.0240(8) 0.0061(8) 0.0001(9) 0.0177(11)
F17 0.0426(10) 0.0281(8) 0.0846(14) 0.0105(9) 0.0183(9) 0.0160(7)
F20 0.0393(10) 0.0696(13) 0.0557(11) -0.0257(10) 0.0158(9) 0.0165(9)
C35 0.0604(18) 0.0461(15) 0.0248(12) 0.0210(11) 0.0258(12) 0.0387(14)
C37 0.0309(12) 0.0172(10) 0.0245(11) 0.0031(9) 0.0086(9) 0.0135(9)
F15 0.0775(13) 0.0508(10) 0.0183(7) 0.0105(7) -0.0020(8) 0.0052(9)
F1 0.101(3) 0.078(2) 0.0331(14) 0.0211(14) 0.0283(15) 0.070(2)
F14 0.1208(19) 0.0690(13) 0.0438(10) 0.0367(10) 0.0355(11) 0.0652(13)
C209 0.0217(11) 0.0228(10) 0.0137(9) 0.0034(8) 0.0045(8) 0.0066(8)
C210 0.0239(11) 0.0279(11) 0.0216(10) 0.0080(9) 0.0082(9) 0.0097(9)
C222 0.0190(10) 0.0259(11) 0.0191(10) 0.0079(9) 0.0051(8) 0.0085(9)
C217 0.0165(10) 0.0240(10) 0.0178(10) 0.0054(8) 0.0048(8) 0.0083(8)
C67 0.0256(12) 0.0497(15) 0.0245(11) 0.0141(11) 0.0043(10) 0.0196(11)
F13 0.0418(11) 0.1052(17) 0.0634(12) 0.0619(13) 0.0096(9) 0.0026(11)
C206 0.0293(12) 0.0248(11) 0.0179(10) 0.0065(9) 0.0055(9) 0.0073(9)
C216 0.0236(12) 0.0356(13) 0.0211(11) 0.0035(10) 0.0043(9) 0.0009(10)
C54 0.0344(13) 0.0294(12) 0.0222(11) 0.0122(9) 0.0140(10) 0.0128(10)
F2 0.119(4) 0.063(2) 0.094(3) 0.034(2) 0.047(3) 0.063(2)
C218 0.0188(10) 0.0247(11) 0.0194(10) 0.0067(9) 0.0044(8) 0.0072(8)
C59 0.0212(11) 0.0251(11) 0.0203(10) 0.0090(9) 0.0065(9) 0.0071(9)
C211 0.0366(14) 0.0265(12) 0.0265(11) 0.0114(10) 0.0151(10) 0.0116(10)
C53 0.0259(12) 0.0209(10) 0.0214(10) 0.0062(9) 0.0076(9) 0.0041(9)
C52 0.0193(10) 0.0169(9) 0.0192(10) 0.0074(8) 0.0079(8) 0.0076(8)
C63 0.0243(11) 0.0187(10) 0.0233(10) 0.0089(8) 0.0089(9) 0.0065(8)
C213 0.0224(11) 0.0291(12) 0.0163(10) 0.0016(9) 0.0052(9) 0.0030(9)
C40 0.0492(18) 0.0393(16) 0.0344(15) 0.0042(12) -0.0003(13) -0.0124(14)
C39 0.0365(14) 0.0270(12) 0.0306(13) 0.0070(10) 0.0085(11) -0.0034(11)
C214 0.0234(11) 0.0248(11) 0.0159(9) 0.0041(8) 0.0032(8) 0.0069(9)
C43 0.0275(12) 0.0248(11) 0.0376(13) 0.0106(10) 0.0122(11) 0.0069(10)
C221 0.0162(10) 0.0248(11) 0.0231(10) 0.0046(9) 0.0049(8) 0.0077(8)
F8 0.075(2) 0.076(2) 0.119(3) 0.075(2) 0.070(2) 0.0590(18)
C64 0.0168(10) 0.0210(10) 0.0177(9) 0.0090(8) 0.0060(8) 0.0068(8)
C57 0.0211(11) 0.0253(11) 0.0214(10) 0.0082(9) 0.0053(9) 0.0051(9)
C44 0.0202(10) 0.0154(9) 0.0240(10) 0.0078(8) 0.0120(9) 0.0057(8)
C69 0.0218(11) 0.0226(11) 0.0249(11) 0.0101(9) 0.0061(9) 0.0075(9)
C65 0.0221(11) 0.0223(11) 0.0218(10) 0.0050(9) 0.0038(9) 0.0046(9)
C38 0.0207(11) 0.0158(10) 0.0297(11) 0.0082(9) 0.0070(9) 0.0029(8)
C227 0.0267(12) 0.0293(12) 0.0214(11) 0.0041(9) 0.0066(9) 0.0099(10)
C219 0.0197(11) 0.0310(12) 0.0177(10) 0.0080(9) 0.0041(8) 0.0108(9)
C68 0.0313(13) 0.0349(13) 0.0302(12) 0.0169(10) 0.0098(10) 0.0195(11)
C229 0.0216(12) 0.0351(13) 0.0284(12) 0.0075(10) 0.0082(10) 0.0046(10)
C201 0.0194(10) 0.0237(10) 0.0172(10) 0.0077(8) 0.0037(8) 0.0044(8)
C45 0.0199(11) 0.0210(10) 0.0266(11) 0.0091(9) 0.0083(9) 0.0063(8)
C55 0.0269(12) 0.0330(13) 0.0356(13) 0.0195(11) 0.0180(10) 0.0114(10)
C228 0.0252(12) 0.0375(13) 0.0271(12) 0.0056(10) 0.0119(10) 0.0106(10)
C212 0.0315(13) 0.0261(12) 0.0243(11) 0.0053(9) 0.0134(10) 0.0027(10)
C56 0.0201(11) 0.0306(12) 0.0347(13) 0.0140(10) 0.0070(10) 0.0023(9)
C220 0.0196(11) 0.0295(11) 0.0180(10) 0.0026(9) 0.0020(8) 0.0087(9)
C34 0.0392(14) 0.0338(13) 0.0397(14) 0.0228(11) 0.0294(12) 0.0244(11)
C58 0.0188(10) 0.0170(9) 0.0164(9) 0.0062(8) 0.0056(8) 0.0026(8)
C224 0.0252(12) 0.0288(12) 0.0290(12) 0.0051(10) 0.0058(10) 0.0049(10)
F6 0.114(3) 0.087(2) 0.0204(10) 0.0147(12) 0.0189(13) 0.0611(19)
C48 0.0341(13) 0.0243(11) 0.0243(11) 0.0083(9) 0.0130(10) 0.0112(10)
C49 0.0266(11) 0.0217(10) 0.0243(11) 0.0101(9) 0.0105(9) 0.0113(9)
C226 0.0199(11) 0.0257(11) 0.0217(10) 0.0053(9) 0.0047(9) 0.0057(9)
F5 0.0614(18) 0.156(4) 0.0236(12) 0.0114(18) -0.0102(12) 0.008(2)
F4 0.145(3) 0.0571(16) 0.0304(12) 0.0244(12) 0.0255(15) 0.0202(18)
C223 0.0299(13) 0.0361(13) 0.0189(10) 0.0088(10) 0.0029(9) 0.0098(10)
F24 0.0394(13) 0.0504(14) 0.128(3) 0.0288(16) 0.0003(16) -0.0112(10)
C60 0.0253(12) 0.0354(13) 0.0191(10) 0.0112(10) 0.0038(9) 0.0053(10)
C232 0.0255(13) 0.0479(17) 0.0398(15) 0.0020(13) 0.0116(12) 0.0014(12)
C47 0.0287(12) 0.0217(11) 0.0356(13) 0.0075(10) 0.0163(10) 0.0112(9)
F23 0.0280(11) 0.113(2) 0.0625(17) 0.0344(16) -0.0085(11) -0.0072(12)
C46 0.0205(11) 0.0243(11) 0.0368(13) 0.0117(10) 0.0104(10) 0.0102(9)
C207 0.067(2) 0.059(2) 0.0360(15) 0.0139(14) 0.0078(15) 0.0438(18)
C202 0.0270(12) 0.0296(12) 0.0170(10) 0.0079(9) 0.0033(9) 0.0111(9)
C230 0.0238(11) 0.0254(11) 0.0196(10) 0.0037(9) 0.0043(9) 0.0056(9)
C62 0.0380(14) 0.0217(11) 0.0248(11) 0.0056(9) 0.0164(10) 0.0091(10)
C42 0.0265(13) 0.0284(13) 0.0570(17) 0.0146(12) 0.0144(12) 0.0021(10)
B200 0.0201(12) 0.0229(11) 0.0157(10) 0.0060(9) 0.0036(9) 0.0069(9)
C203 0.0363(14) 0.0365(13) 0.0250(12) 0.0101(10) 0.0029(10) 0.0189(11)
C208 0.064(2) 0.0404(15) 0.0196(12) 0.0111(11) 0.0026(12) 0.0172(14)
F3 0.052(2) 0.118(3) 0.106(4) -0.018(3) 0.015(2) 0.045(2)
C215 0.0525(19) 0.0428(17) 0.068(2) 0.0345(16) 0.0301(17) 0.0218(15)
C231 0.0318(14) 0.0378(14) 0.0285(12) 0.0008(11) 0.0093(11) 0.0124(11)
F7 0.081(3) 0.0399(18) 0.194(4) 0.057(2) 0.013(3) 0.0108(17)
C61 0.0393(14) 0.0289(12) 0.0168(10) 0.0033(9) 0.0064(10) 0.0014(10)
C41 0.0316(15) 0.0341(15) 0.0564(19) 0.0126(14) -0.0021(14) -0.0085(12)
C225 0.0219(11) 0.0231(10) 0.0179(10) 0.0083(8) 0.0054(8) 0.0088(8)
F22 0.0319(12) 0.118(3) 0.0795(19) -0.0349(18) 0.0320(13) -0.0127(14)
F9 0.156(4) 0.114(3) 0.076(2) 0.069(2) 0.046(2) 0.086(3)
C205 0.0408(14) 0.0310(12) 0.0175(11) 0.0092(9) 0.0031(10) 0.0092(11)
C204 0.0489(16) 0.0379(14) 0.0238(12) 0.0123(11) -0.0003(11) 0.0209(12)
C66 0.0206(11) 0.0393(14) 0.0228(11) 0.0035(10) -0.0020(9) 0.0050(10)
C92 0.131(5) 0.124(4) 0.151(5) 0.074(4) -0.051(4) 0.001(4)
C91 0.158(4) 0.145(4) 0.149(4) 0.066(3) 0.013(3) 0.041(3)
C90 0.156(4) 0.153(4) 0.163(4) 0.065(3) 0.015(3) 0.035(3)
F1A 0.088(5) 0.091(5) 0.064(4) 0.027(3) 0.006(3) 0.077(4)
F2A 0.087(4) 0.116(5) 0.091(5) 0.015(4) 0.053(4) 0.052(4)
F3A 0.118(5) 0.088(5) 0.068(4) -0.019(4) 0.001(4) 0.072(4)
F5A 0.099(5) 0.102(6) 0.035(4) 0.019(4) 0.029(4) 0.017(5)
F6A 0.096(5) 0.087(5) 0.017(3) 0.017(4) 0.002(3) 0.054(4)
F4A 0.100(5) 0.078(5) 0.024(3) 0.013(3) 0.006(4) 0.025(5)
F7A 0.096(5) 0.093(5) 0.132(5) 0.074(4) 0.015(5) 0.047(4)
F9A 0.134(5) 0.064(4) 0.128(5) 0.036(4) 0.044(4) 0.062(4)
F8A 0.085(4) 0.074(4) 0.106(5) 0.080(4) 0.065(4) 0.046(3)
F23A 0.034(5) 0.074(6) 0.072(5) 0.028(5) 0.025(4) -0.013(5)
F24A 0.034(5) 0.093(6) 0.085(6) 0.023(5) 0.001(5) 0.007(5)
F22A 0.031(5) 0.075(6) 0.080(6) 0.004(5) 0.019(5) -0.002(5)

loop_
_atom_type_symbol
_atom_type_description
_atom_type_scat_dispersion_real
_atom_type_scat_dispersion_imag
_atom_type_scat_source
C C 0.0033 0.0016 'International Tables Vol C Tables 4.2.6.8 and 6.1.1.4'
H H 0.0000 0.0000 'International Tables Vol C Tables 4.2.6.8 and 6.1.1.4'
B B 0.0013 0.0007 'International Tables Vol C Tables 4.2.6.8 and 6.1.1.4'
F F 0.0171 0.0103 'International Tables Vol C Tables 4.2.6.8 and 6.1.1.4'
P P 0.1023 0.0942 'International Tables Vol C Tables 4.2.6.8 and 6.1.1.4'
Rh Rh -1.1178 0.9187 'International Tables Vol C Tables 4.2.6.8 and 6.1.1.4'

loop_
_geom_angle_atom_site_label_1
_geom_angle_atom_site_label_2
_geom_angle_atom_site_label_3
_geom_angle
_geom_angle_site_symmetry_1
_geom_angle_site_symmetry_3
P31 Rh1 C32 107.70(6) . 2_667
P31 Rh1 C36 113.33(8) . 2_667
P31 Rh1 C33 135.89(6) . 2_667
P31 Rh1 C35 145.17(9) . 2_667
P31 Rh1 C37 97.02(7) . 2_667
P31 Rh1 C34 170.53(6) . 2_667
P51 Rh1 P31 93.19(2) . .
P51 Rh1 C32 145.50(6) . 2_667
P51 Rh1 C36 132.94(6) . 2_667
P51 Rh1 C33 113.37(6) . 2_667
P51 Rh1 C35 104.16(7) . 2_667
P51 Rh1 C37 167.82(6) . 2_667
P51 Rh1 C34 95.17(6) . 2_667
C36 Rh1 C32 63.15(8) 2_667 2_667
C36 Rh1 C33 74.13(9) 2_667 2_667
C33 Rh1 C32 34.14(8) 2_667 2_667
C35 Rh1 C32 73.99(8) 2_667 2_667
C35 Rh1 C36 34.96(10) 2_667 2_667
C35 Rh1 C33 63.24(9) 2_667 2_667
C37 Rh1 C32 35.27(8) 2_667 2_667
C37 Rh1 C36 35.85(8) 2_667 2_667
C37 Rh1 C33 62.83(8) 2_667 2_667
C37 Rh1 C35 63.67(9) 2_667 2_667
C34 Rh1 C32 62.83(8) 2_667 2_667
C34 Rh1 C36 63.43(10) 2_667 2_667
C34 Rh1 C33 35.55(8) 2_667 2_667
C34 Rh1 C35 35.53(10) 2_667 2_667
C34 Rh1 C37 75.23(9) 2_667 2_667
C32 P31 Rh1 109.41(7) . .
C44 P31 Rh1 124.13(7) . .
C44 P31 C32 100.13(10) . .
C38 P31 Rh1 116.69(8) . .
C38 P31 C32 103.83(11) . .
C38 P31 C44 99.86(10) . .
C52 P51 Rh1 112.26(7) . .
C64 P51 Rh1 115.74(7) . .
C64 P51 C52 98.98(10) . .
C64 P51 C58 110.20(10) . .
C58 P51 Rh1 114.48(7) . .
C58 P51 C52 103.44(10) . .
P31 C32 Rh1 137.41(11) . 2_667
C33 C32 Rh1 72.13(13) . 2_667
C33 C32 P31 123.45(18) . .
C33 C32 C37 118.6(2) . .
C37 C32 Rh1 67.79(12) . 2_667
C37 C32 P31 117.59(17) . .
Rh1 C36 H36 130.2 2_667 .
C35 C36 Rh1 71.46(14) . 2_667
C35 C36 H36 120.8 . .
C35 C36 C37 118.5(2) . .
C37 C36 Rh1 70.00(12) . 2_667
C37 C36 H36 120.8 . .
Rh1 C33 H33 130.2 2_667 .
C32 C33 Rh1 73.73(13) . 2_667
C32 C33 H33 120.5 . .
C32 C33 C34 119.1(2) . .
C34 C33 Rh1 67.98(13) . 2_667
C34 C33 H33 120.5 . .
Rh1 C35 H35 128.0 2_667 .
C36 C35 Rh1 73.58(14) . 2_667
C36 C35 H35 119.9 . .
C36 C35 C34 120.2(2) . .
C34 C35 Rh1 70.71(14) . 2_667
C34 C35 H35 119.9 . .
Rh1 C37 H37 120.6 2_667 .
C32 C37 Rh1 76.94(12) . 2_667
C32 C37 H37 119.3 . .
C36 C37 Rh1 74.15(13) . 2_667
C36 C37 C32 121.4(2) . .
C36 C37 H37 119.3 . .
C210 C209 B200 121.4(2) . .
C214 C209 C210 115.6(2) . .
C214 C209 B200 122.8(2) . .
C209 C210 H210 118.9 . .
C211 C210 C209 122.2(2) . .
C211 C210 H210 118.9 . .
C217 C222 H222 118.8 . .
C221 C222 H222 118.8 . .
C221 C222 C217 122.4(2) . .
C222 C217 B200 121.23(19) . .
C218 C217 C222 115.41(19) . .
C218 C217 B200 123.34(19) . .
C68 C67 H67 119.8 . .
C68 C67 C66 120.3(2) . .
C66 C67 H67 119.8 . .
C201 C206 H206 119.0 . .
C205 C206 H206 119.0 . .
C205 C206 C201 122.1(2) . .
F10 C216 F11 105.5(2) . .
F10 C216 F12 107.2(2) . .
F10 C216 C213 113.5(2) . .
F11 C216 C213 111.65(19) . .
F12 C216 F11 105.7(2) . .
F12 C216 C213 112.6(2) . .
C53 C54 H54 119.9 . .
C53 C54 C55 120.2(2) . .
C55 C54 H54 119.9 . .
C217 C218 H218 118.8 . .
C217 C218 C219 122.4(2) . .
C219 C218 H218 118.8 . .
C58 C59 H59 119.7 . .
C60 C59 H59 119.7 . .
C60 C59 C58 120.6(2) . .
C210 C211 C212 120.9(2) . .
C210 C211 C215 120.4(2) . .
C212 C211 C215 118.7(2) . .
C54 C53 H53 119.6 . .
C54 C53 C52 120.7(2) . .
C52 C53 H53 119.6 . .
C53 C52 P51 117.74(16) . .
C57 C52 P51 123.68(17) . .
C57 C52 C53 118.6(2) . .
C58 C63 H63 120.1 . .
C62 C63 H63 120.1 . .
C62 C63 C58 119.8(2) . .
C214 C213 C216 118.5(2) . .
C212 C213 C216 120.5(2) . .
C212 C213 C214 121.0(2) . .
C39 C40 H40 120.2 . .
C41 C40 H40 120.2 . .
C41 C40 C39 119.7(3) . .
C40 C39 H39 119.5 . .
C38 C39 C40 120.9(3) . .
C38 C39 H39 119.5 . .
C209 C214 H214 118.8 . .
C213 C214 C209 122.3(2) . .
C213 C214 H214 118.8 . .
C38 C43 H43 119.9 . .
C42 C43 H43 119.9 . .
C42 C43 C38 120.2(2) . .
C222 C221 C224 119.9(2) . .
C220 C221 C222 120.9(2) . .
C220 C221 C224 119.2(2) . .
C69 C64 P51 120.92(16) . .
C65 C64 P51 119.33(17) . .
C65 C64 C69 119.2(2) . .
C52 C57 H57 119.8 . .
C56 C57 C52 120.5(2) . .
C56 C57 H57 119.8 . .
C45 C44 P31 118.09(16) . .
C49 C44 P31 123.23(17) . .
C49 C44 C45 118.66(19) . .
C64 C69 H69 120.0 . .
C68 C69 C64 120.1(2) . .
C68 C69 H69 120.0 . .
C64 C65 H65 119.9 . .
C64 C65 C66 120.3(2) . .
C66 C65 H65 119.9 . .
C39 C38 P31 121.06(19) . .
C39 C38 C43 118.8(2) . .
C43 C38 P31 120.10(18) . .
C228 C227 C231 119.8(2) . .
C226 C227 C228 120.9(2) . .
C226 C227 C231 119.2(2) . .
C218 C219 C223 118.5(2) . .
C220 C219 C218 120.9(2) . .
C220 C219 C223 120.6(2) . .
C67 C68 C69 120.3(2) . .
C67 C68 H68 119.8 . .
C69 C68 H68 119.8 . .
C228 C229 C232 119.6(2) . .
C228 C229 C230 121.1(2) . .
C230 C229 C232 119.2(2) . .
C206 C201 B200 122.6(2) . .
C202 C201 C206 115.3(2) . .
C202 C201 B200 121.83(19) . .
C44 C45 H45 119.8 . .
C46 C45 C44 120.3(2) . .
C46 C45 H45 119.8 . .
C54 C55 H55 120.2 . .
C56 C55 C54 119.6(2) . .
C56 C55 H55 120.2 . .
C227 C228 C229 117.7(2) . .
C227 C228 H228 121.1 . .
C229 C228 H228 121.1 . .
C211 C212 H212 121.0 . .
C213 C212 C211 118.0(2) . .
C213 C212 H212 121.0 . .
C57 C56 C55 120.4(2) . .
C57 C56 H56 119.8 . .
C55 C56 H56 119.8 . .
C221 C220 H220 121.0 . .
C219 C220 C221 118.0(2) . .
C219 C220 H220 121.0 . .
Rh1 C34 H34 121.6 2_667 .
C33 C34 Rh1 76.47(14) . 2_667
C33 C34 H34 119.3 . .
C35 C34 Rh1 73.75(15) . 2_667
C35 C34 C33 121.3(2) . .
C35 C34 H34 119.3 . .
C59 C58 P51 116.05(16) . .
C63 C58 P51 124.75(17) . .
C63 C58 C59 119.20(19) . .
F18 C224 C221 112.6(2) . .
F16 C224 F18 106.5(2) . .
F16 C224 F17 107.3(2) . .
F16 C224 C221 113.3(2) . .
F17 C224 F18 105.5(2) . .
F17 C224 C221 111.2(2) . .
C49 C48 H48 120.0 . .
C47 C48 H48 120.0 . .
C47 C48 C49 120.1(2) . .
C44 C49 H49 119.6 . .
C48 C49 C44 120.7(2) . .
C48 C49 H49 119.6 . .
C227 C226 H226 118.7 . .
C227 C226 C225 122.6(2) . .
C225 C226 H226 118.7 . .
F15 C223 C219 112.7(2) . .
F14 C223 F15 105.8(2) . .
F14 C223 F13 106.3(2) . .
F14 C223 C219 113.0(2) . .
F13 C223 F15 105.4(2) . .
F13 C223 C219 112.9(2) . .
C59 C60 H60 120.1 . .
C61 C60 C59 119.7(2) . .
C61 C60 H60 120.1 . .
F24 C232 C229 112.5(2) . .
F24 C232 F23 104.8(3) . .
F23 C232 C229 112.3(2) . .
F22 C232 C229 113.4(2) . .
F22 C232 F24 108.0(3) . .
F22 C232 F23 105.2(3) . .
F23A C232 C229 111.8(5) . .
F24A C232 C229 113.4(5) . .
F24A C232 F23A 106.2(6) . .
F24A C232 F22A 106.5(6) . .
F22A C232 C229 113.0(5) . .
F22A C232 F23A 105.4(6) . .
C48 C47 H47 120.1 . .
C48 C47 C46 119.9(2) . .
C46 C47 H47 120.1 . .
C45 C46 C47 120.3(2) . .
C45 C46 H46 119.8 . .
C47 C46 H46 119.8 . .
F1 C207 F2 106.9(3) . .
F1 C207 C203 115.6(3) . .
F1 C207 F3 107.1(3) . .
F2 C207 C203 111.4(3) . .
F3 C207 F2 102.0(3) . .
F3 C207 C203 112.7(3) . .
F1A C207 C203 115.8(4) . .
F1A C207 F2A 108.6(5) . .
F1A C207 F3A 106.6(5) . .
F2A C207 C203 111.7(4) . .
F2A C207 F3A 104.3(5) . .
F3A C207 C203 109.1(4) . .
C201 C202 H202 118.7 . .
C203 C202 C201 122.7(2) . .
C203 C202 H202 118.7 . .
C229 C230 H230 118.8 . .
C229 C230 C225 122.3(2) . .
C225 C230 H230 118.8 . .
C63 C62 H62 119.6 . .
C61 C62 C63 120.7(2) . .
C61 C62 H62 119.6 . .
C43 C42 H42 119.9 . .
C41 C42 C43 120.2(3) . .
C41 C42 H42 119.9 . .
C209 B200 C217 108.52(17) . .
C201 B200 C209 108.07(18) . .
C201 B200 C217 110.34(18) . .
C225 B200 C209 110.64(18) . .
C225 B200 C217 110.25(18) . .
C225 B200 C201 108.98(18) . .
C202 C203 C207 119.8(2) . .
C204 C203 C207 119.3(2) . .
C204 C203 C202 120.8(2) . .
F6 C208 C205 113.7(2) . .
F5 C208 F6 105.0(3) . .
F5 C208 F4 108.6(3) . .
F5 C208 C205 114.7(3) . .
F4 C208 F6 102.4(3) . .
F4 C208 C205 111.6(2) . .
F5A C208 C205 115.1(4) . .
F5A C208 F6A 106.2(5) . .
F5A C208 F4A 109.6(5) . .
F6A C208 C205 110.4(4) . .
F4A C208 C205 111.2(4) . .
F4A C208 F6A 103.7(5) . .
F8 C215 C211 115.1(3) . .
F8 C215 F7 107.7(4) . .
F8 C215 F9 104.1(4) . .
F7 C215 C211 114.0(3) . .
F7 C215 F9 104.8(4) . .
F9 C215 C211 110.2(3) . .
F7A C215 C211 113.7(5) . .
F7A C215 F9A 104.1(9) . .
F9A C215 C211 108.7(5) . .
F8A C215 C211 115.5(4) . .
F8A C215 F7A 108.3(8) . .
F8A C215 F9A 105.5(8) . .
F19 C231 F21 104.9(2) . .
F19 C231 F20 105.7(2) . .
F19 C231 C227 113.3(2) . .
F21 C231 F20 107.4(2) . .
F21 C231 C227 112.0(2) . .
F20 C231 C227 112.9(2) . .
C60 C61 H61 120.0 . .
C62 C61 C60 120.0(2) . .
C62 C61 H61 120.0 . .
C40 C41 C42 120.3(3) . .
C40 C41 H41 119.9 . .
C42 C41 H41 119.9 . .
C226 C225 B200 120.4(2) . .
C230 C225 C226 115.2(2) . .
C230 C225 B200 124.14(19) . .
C206 C205 C208 120.4(2) . .
C206 C205 C204 121.4(2) . .
C204 C205 C208 118.2(2) . .
C203 C204 C205 117.7(2) . .
C203 C204 H204 121.2 . .
C205 C204 H204 121.2 . .
C67 C66 C65 119.7(2) . .
C67 C66 H66 120.1 . .
C65 C66 H66 120.1 . .
H92A C92 H92B 109.5 . .
H92A C92 H92C 109.5 . .
H92B C92 H92C 109.5 . .
C91 C92 H92A 109.5 . .
C91 C92 H92B 109.5 . .
C91 C92 H92C 109.5 . .
C92 C91 H91A 108.9 . .
C92 C91 H91B 108.9 . .
H91A C91 H91B 107.7 . .
C90 C91 C92 113.4(7) . .
C90 C91 H91A 108.9 . .
C90 C91 H91B 108.9 . .
C91 C90 C90 128.5(11) . 2_778
C91 C90 H90A 105.2 . .
C91 C90 H90B 105.2 . .
C90 C90 H90A 105.2 2_778 .
C90 C90 H90B 105.2 2_778 .
H90A C90 H90B 105.9 . .

loop_
_geom_bond_atom_site_label_1
_geom_bond_atom_site_label_2
_geom_bond_distance
_geom_bond_site_symmetry_2
Rh1 P31 2.2594(6) .
Rh1 P51 2.2547(5) .
Rh1 C32 2.401(2) 2_667
Rh1 C36 2.335(2) 2_667
Rh1 C33 2.380(2) 2_667
Rh1 C35 2.308(2) 2_667
Rh1 C37 2.281(2) 2_667
Rh1 C34 2.269(2) 2_667
P31 C32 1.841(2) .
P31 C44 1.838(2) .
P31 C38 1.833(2) .
P51 C52 1.833(2) .
P51 C64 1.821(2) .
P51 C58 1.821(2) .
C32 Rh1 2.401(2) 2_667
C32 C33 1.403(3) .
C32 C37 1.423(3) .
F18 C224 1.340(3) .
F16 C224 1.329(3) .
F10 C216 1.328(3) .
F11 C216 1.344(3) .
F12 C216 1.337(3) .
C36 Rh1 2.335(2) 2_667
C36 H36 0.9500 .
C36 C35 1.395(4) .
C36 C37 1.422(3) .
F19 C231 1.329(3) .
C33 Rh1 2.380(2) 2_667
C33 H33 0.9500 .
C33 C34 1.423(3) .
F21 C231 1.332(3) .
F17 C224 1.337(3) .
F20 C231 1.338(3) .
C35 Rh1 2.308(2) 2_667
C35 H35 0.9500 .
C35 C34 1.397(4) .
C37 Rh1 2.281(2) 2_667
C37 H37 0.9500 .
F15 C223 1.335(3) .
F1 C207 1.298(4) .
F14 C223 1.321(3) .
C209 C210 1.402(3) .
C209 C214 1.397(3) .
C209 B200 1.646(3) .
C210 H210 0.9500 .
C210 C211 1.386(3) .
C222 H222 0.9500 .
C222 C217 1.405(3) .
C222 C221 1.392(3) .
C217 C218 1.395(3) .
C217 B200 1.648(3) .
C67 H67 0.9500 .
C67 C68 1.380(4) .
C67 C66 1.383(4) .
F13 C223 1.326(3) .
C206 H206 0.9500 .
C206 C201 1.405(3) .
C206 C205 1.384(3) .
C216 C213 1.498(3) .
C54 H54 0.9500 .
C54 C53 1.376(3) .
C54 C55 1.387(4) .
F2 C207 1.346(4) .
C218 H218 0.9500 .
C218 C219 1.401(3) .
C59 H59 0.9500 .
C59 C58 1.398(3) .
C59 C60 1.389(3) .
C211 C212 1.388(4) .
C211 C215 1.497(4) .
C53 H53 0.9500 .
C53 C52 1.406(3) .
C52 C57 1.388(3) .
C63 H63 0.9500 .
C63 C58 1.392(3) .
C63 C62 1.391(3) .
C213 C214 1.389(3) .
C213 C212 1.379(4) .
C40 H40 0.9500 .
C40 C39 1.387(4) .
C40 C41 1.379(5) .
C39 H39 0.9500 .
C39 C38 1.385(3) .
C214 H214 0.9500 .
C43 H43 0.9500 .
C43 C38 1.398(3) .
C43 C42 1.385(4) .
C221 C220 1.388(3) .
C221 C224 1.496(3) .
F8 C215 1.299(4) .
C64 C69 1.398(3) .
C64 C65 1.392(3) .
C57 H57 0.9500 .
C57 C56 1.386(3) .
C44 C45 1.399(3) .
C44 C49 1.395(3) .
C69 H69 0.9500 .
C69 C68 1.385(3) .
C65 H65 0.9500 .
C65 C66 1.394(3) .
C227 C228 1.386(3) .
C227 C226 1.385(3) .
C227 C231 1.499(3) .
C219 C220 1.379(3) .
C219 C223 1.495(3) .
C68 H68 0.9500 .
C229 C228 1.386(3) .
C229 C232 1.509(4) .
C229 C230 1.387(3) .
C201 C202 1.398(3) .
C201 B200 1.644(3) .
C45 H45 0.9500 .
C45 C46 1.387(3) .
C55 H55 0.9500 .
C55 C56 1.387(4) .
C228 H228 0.9500 .
C212 H212 0.9500 .
C56 H56 0.9500 .
C220 H220 0.9500 .
C34 Rh1 2.269(2) 2_667
C34 H34 0.9500 .
F6 C208 1.348(3) .
C48 H48 0.9500 .
C48 C49 1.390(3) .
C48 C47 1.380(3) .
C49 H49 0.9500 .
C226 H226 0.9500 .
C226 C225 1.402(3) .
F5 C208 1.294(4) .
F4 C208 1.327(3) .
F24 C232 1.315(4) .
C60 H60 0.9500 .
C60 C61 1.386(4) .
C232 F23 1.322(3) .
C232 F22 1.307(3) .
C232 F23A 1.317(6) .
C232 F24A 1.301(6) .
C232 F22A 1.310(6) .
C47 H47 0.9500 .
C47 C46 1.388(3) .
C46 H46 0.9500 .
C207 C203 1.496(4) .
C207 F3 1.333(4) .
C207 F1A 1.274(5) .
C207 F2A 1.331(5) .
C207 F3A 1.345(5) .
C202 H202 0.9500 .
C202 C203 1.392(3) .
C230 H230 0.9500 .
C230 C225 1.400(3) .
C62 H62 0.9500 .
C62 C61 1.380(4) .
C42 H42 0.9500 .
C42 C41 1.380(4) .
B200 C225 1.640(3) .
C203 C204 1.381(3) .
C208 C205 1.497(3) .
C208 F5A 1.280(6) .
C208 F6A 1.348(5) .
C208 F4A 1.313(6) .
C215 F7 1.317(5) .
C215 F9 1.366(5) .
C215 F7A 1.293(12) .
C215 F9A 1.352(11) .
C215 F8A 1.213(7) .
C61 H61 0.9500 .
C41 H41 0.9500 .
C205 C204 1.387(4) .
C204 H204 0.9500 .
C66 H66 0.9500 .
C92 H92A 0.9800 .
C92 H92B 0.9800 .
C92 H92C 0.9800 .
C92 C91 1.727(11) .
C91 H91A 0.9900 .
C91 H91B 0.9900 .
C91 C90 1.428(10) .
C90 C90 1.582(16) 2_778
C90 H90A 0.9900 .
C90 H90B 0.9900 .
